data_7105541
loop_
_publ_author_name
'Moorthy, Jarugu Narasimha'
'Natarajan, Palani'
'Venugopalan, P.'

_publ_section_title
;
 Engineering of ternary co-crystals based on differential binding of
 guest molecules by a tetraarylpyrene inclusion host
;
_journal_issue 20
_journal_name_full 'Chemical Communications'
_journal_page_first 3574
_journal_paper_doi 10.1039/b922085b
_journal_volume 46
_journal_year 2010
_chemical_formula_moiety 'C52 H50 O4, C13 H10, C6 H6'
_chemical_formula_sum 'C71 H66 O4'
_chemical_formula_weight 983.24
_chemical_name_common tetra(2,6-dimethyl-4-methoxyphenyl)pyrene
_chemical_name_systematic
;
tetra(2,6-dimethyl-4-methoxyphenyl)pyrene
;
_space_group_IT_number 14
_symmetry_cell_setting monoclinic
_symmetry_Int_Tables_number 14
_symmetry_space_group_name_Hall '-P 2yn'
_symmetry_space_group_name_H-M 'P 1 21/n 1'
_atom_sites_solution_hydrogens geom
_atom_sites_solution_primary direct
_atom_sites_solution_secondary difmap
_audit_creation_method SHELXL-97
_cell_angle_alpha 90.00
_cell_angle_beta 118.016(2)
_cell_angle_gamma 90.00
_cell_formula_units_Z 2
_cell_length_a 14.4322(15)
_cell_length_b 14.1880(14)
_cell_length_c 14.8641(15)
_cell_measurement_reflns_used 1628
_cell_measurement_temperature 100(2)
_cell_measurement_theta_max 22.14
_cell_measurement_theta_min 2.17
_cell_volume 2687.0(5)
_computing_cell_refinement 'Bruker SAINT'
_computing_data_collection 'Bruker APEX'
_computing_data_reduction 'Bruker SAINT'
_computing_molecular_graphics 'SHELXL 5.1, XP (Sheldrick, 1994)'
_computing_publication_material SHELXS-97
_computing_structure_refinement 'SHELXL-97 (Sheldrick, 2008)'
_computing_structure_solution 'SHELXS-97 (Sheldrick, 2008)'
_diffrn_ambient_temperature 100(2)
_diffrn_measured_fraction_theta_full 0.989
_diffrn_measured_fraction_theta_max 0.989
_diffrn_measurement_device_type 'Bruker SMART APEX'
_diffrn_measurement_method 'phi and omega scans'
_diffrn_radiation_monochromator graphite
_diffrn_radiation_source 'fine-focus sealed tube'
_diffrn_radiation_type MoK\a
_diffrn_radiation_wavelength 0.71073
_diffrn_reflns_av_R_equivalents 0.0505
_diffrn_reflns_av_sigmaI/netI 0.0585
_diffrn_reflns_limit_h_max 14
_diffrn_reflns_limit_h_min -17
_diffrn_reflns_limit_k_max 14
_diffrn_reflns_limit_k_min -16
_diffrn_reflns_limit_l_max 17
_diffrn_reflns_limit_l_min -14
_diffrn_reflns_number 13616
_diffrn_reflns_theta_full 25.00
_diffrn_reflns_theta_max 25.00
_diffrn_reflns_theta_min 2.11
_exptl_absorpt_coefficient_mu 0.074
_exptl_absorpt_correction_type none
_exptl_crystal_colour 'color less'
_exptl_crystal_density_diffrn 1.215
_exptl_crystal_density_method 'not measured'
_exptl_crystal_description 'SMALL CUBES'
_exptl_crystal_F_000 1048
_exptl_crystal_size_max 0.2
_exptl_crystal_size_mid 0.1
_exptl_crystal_size_min 0.1
_refine_diff_density_max 0.221
_refine_diff_density_min -0.212
_refine_diff_density_rms 0.044
_refine_ls_extinction_method none
_refine_ls_goodness_of_fit_ref 1.025
_refine_ls_hydrogen_treatment mixed
_refine_ls_matrix_type full
_refine_ls_number_parameters 397
_refine_ls_number_reflns 4674
_refine_ls_number_restraints 42
_refine_ls_restrained_S_all 1.024
_refine_ls_R_factor_all 0.0903
_refine_ls_R_factor_gt 0.0569
_refine_ls_shift/su_max 0.000
_refine_ls_shift/su_mean 0.000
_refine_ls_structure_factor_coef Fsqd
_refine_ls_weighting_details 'calc w=1/[\s^2^(Fo^2^)+(0.0640P)^2^+0.0000P] where P=(Fo^2^+2Fc^2^)/3'
_refine_ls_weighting_scheme calc
_refine_ls_wR_factor_gt 0.1279
_refine_ls_wR_factor_ref 0.1432
_reflns_number_gt 3038
_reflns_number_total 4674
_reflns_threshold_expression >2sigma(I)
_cod_data_source_file b922085b.txt
_cod_data_source_block TP-FB
_cod_depositor_comments
;
The following automatic conversions were performed:
'_symmetry_cell_setting' value 'Monoclinic' changed to 'monoclinic'
according to '/home/saulius/struct/CIF-dictionaries/cif_core.dic'
dictionary named 'cif_core.dic' version 2.4.1 from 2010-06-29.

Automatic conversion script
Id: cif_fix_enum 1527 2010-12-29 10:47:43Z saulius 
;
_cod_original_sg_symbol_H-M 'P 21/n'
_cod_database_code 7105541

loop_
_symmetry_equiv_pos_as_xyz
'x, y, z'
'-x+1/2, y+1/2, -z+1/2'
'-x, -y, -z'
'x-1/2, -y-1/2, z-1/2'

loop_
_atom_site_label
_atom_site_type_symbol
_atom_site_fract_x
_atom_site_fract_y
_atom_site_fract_z
_atom_site_U_iso_or_equiv
_atom_site_adp_type
_atom_site_occupancy
_atom_site_symmetry_multiplicity
_atom_site_calc_flag
_atom_site_refinement_flags
_atom_site_disorder_assembly
_atom_site_disorder_group
O1 O 0.10797(12) 0.04461(10) 0.84482(11) 0.0401(4) Uani 1 1 d . . .
O2 O 0.09421(14) 0.90492(11) 1.02569(13) 0.0562(5) Uani 1 1 d . . .
C1 C 0.28885(16) 0.40632(14) 0.95188(15) 0.0284(5) Uani 1 1 d . . .
C2 C 0.24184(17) 0.48875(14) 0.96247(15) 0.0307(5) Uani 1 1 d . . .
H2A H 0.1717 0.4856 0.9519 0.037 Uiso 1 1 calc R . .
C3 C 0.29297(16) 0.57469(14) 0.98770(15) 0.0290(5) Uani 1 1 d . . .
C4 C 0.39625(15) 0.58074(13) 1.00111(15) 0.0275(5) Uani 1 1 d . . .
C5 C 0.44732(15) 0.49740(14) 0.99275(15) 0.0272(5) Uani 1 1 d . . .
C6 C 0.39308(16) 0.41013(13) 0.96829(15) 0.0269(5) Uani 1 1 d . . .
C7 C 0.44784(16) 0.32776(14) 0.96165(15) 0.0303(5) Uani 1 1 d . . .
H7A H 0.4130 0.2686 0.9466 0.036 Uiso 1 1 calc R . .
C8 C 0.45347(16) 0.66776(13) 1.02392(15) 0.0301(5) Uani 1 1 d . . .
H8A H 0.4203 0.7239 1.0289 0.036 Uiso 1 1 calc R . .
C9 C 0.23090(15) 0.31477(14) 0.92135(16) 0.0290(5) Uani 1 1 d . . .
C10 C 0.17840(17) 0.28951(14) 0.81848(17) 0.0330(5) Uani 1 1 d . . .
C11 C 0.13381(16) 0.20013(14) 0.79056(17) 0.0328(5) Uani 1 1 d . . .
H11A H 0.0972 0.1831 0.7206 0.039 Uiso 1 1 calc R . .
C12 C 0.14266(16) 0.13628(14) 0.86435(16) 0.0318(5) Uani 1 1 d . . .
C13 C 0.19028(16) 0.16278(14) 0.96610(16) 0.0330(5) Uani 1 1 d . . .
H13A H 0.1920 0.1200 1.0161 0.040 Uiso 1 1 calc R . .
C14 C 0.23526(16) 0.25111(14) 0.99530(16) 0.0316(5) Uani 1 1 d . . .
C15 C 0.16882(19) 0.35755(16) 0.73666(17) 0.0454(6) Uani 1 1 d . . .
H15A H 0.1257 0.3293 0.6695 0.068 Uiso 1 1 calc R . .
H15B H 0.2388 0.3716 0.7447 0.068 Uiso 1 1 calc R . .
H15C H 0.1358 0.4159 0.7425 0.068 Uiso 1 1 calc R . .
C16 C 0.2909(2) 0.27841(17) 1.10657(17) 0.0456(6) Uani 1 1 d . . .
H16A H 0.2779 0.2304 1.1467 0.068 Uiso 1 1 calc R . .
H16B H 0.2645 0.3394 1.1154 0.068 Uiso 1 1 calc R . .
H16C H 0.3665 0.2831 1.1297 0.068 Uiso 1 1 calc R . .
C17 C 0.0673(2) 0.01457(16) 0.74167(18) 0.0486(7) Uani 1 1 d . . .
H17A H 0.0029 0.0496 0.6988 0.073 Uiso 1 1 calc R . .
H17B H 0.0516 -0.0530 0.7370 0.073 Uiso 1 1 calc R . .
H17C H 0.1193 0.0265 0.7182 0.073 Uiso 1 1 calc R . .
C18 C 0.23971(16) 0.66122(13) 0.99987(16) 0.0283(5) Uani 1 1 d . . .
C19 C 0.17653(17) 0.71628(15) 0.91455(17) 0.0362(6) Uani 1 1 d . . .
C20 C 0.1306(2) 0.79708(16) 0.92769(18) 0.0445(6) Uani 1 1 d . . .
H20A H 0.0878 0.8347 0.8701 0.053 Uiso 1 1 calc R . .
C21 C 0.14575(19) 0.82409(15) 1.02300(18) 0.0389(6) Uani 1 1 d . . .
C22 C 0.20715(18) 0.77039(15) 1.10677(17) 0.0370(6) Uani 1 1 d . . .
H22A H 0.2176 0.7891 1.1722 0.044 Uiso 1 1 calc R . .
C23 C 0.25435(17) 0.68830(15) 1.09605(16) 0.0351(5) Uani 1 1 d . . .
C24 C 0.1573(2) 0.68738(18) 0.81006(17) 0.0482(7) Uani 1 1 d . . .
H24A H 0.1121 0.7341 0.7601 0.072 Uiso 1 1 calc R . .
H24B H 0.1228 0.6257 0.7932 0.072 Uiso 1 1 calc R . .
H24C H 0.2244 0.6836 0.8086 0.072 Uiso 1 1 calc R . .
C25 C 0.3185(2) 0.62886(19) 1.18912(18) 0.0573(8) Uani 1 1 d . . .
H25A H 0.3079 0.6512 1.2460 0.086 Uiso 1 1 calc R . .
H25B H 0.3930 0.6339 1.2073 0.086 Uiso 1 1 calc R . .
H25C H 0.2963 0.5629 1.1744 0.086 Uiso 1 1 calc R . .
C26 C 0.1030(2) 0.93341(17) 1.1206(2) 0.0550(7) Uani 1 1 d . . .
H26A H 0.0754 0.8837 1.1472 0.082 Uiso 1 1 calc R . .
H26B H 0.0627 0.9915 1.1115 0.082 Uiso 1 1 calc R . .
H26C H 0.1769 0.9448 1.1688 0.082 Uiso 1 1 calc R . .
C27 C 0.4021(2) -0.01339(18) 0.9923(2) 0.0574(8) Uani 1 1 d . . .
H27A H 0.3348 -0.0233 0.9874 0.069 Uiso 1 1 calc R . .
C28 C 0.4160(2) 0.05539(18) 0.93542(19) 0.0558(8) Uani 1 1 d . . .
H28A H 0.3587 0.0937 0.8910 0.067 Uiso 1 1 calc R . .
C29 C 0.5138(2) 0.06861(17) 0.94311(19) 0.0565(8) Uani 1 1 d . . .
H29A H 0.5238 0.1162 0.9036 0.068 Uiso 1 1 calc R . .
C30 C 0.5034(6) -0.0357(5) 0.5275(5) 0.090(4) Uani 0.50 1 d PD . 1
C31 C 0.5083(5) -0.1220(4) 0.5751(4) 0.0567(19) Uani 0.50 1 d PD . 1
H31A H 0.4854 -0.1783 0.5347 0.068 Uiso 0.50 1 d PR . 1
C32 C 0.5421(6) -0.1253(3) 0.6790(4) 0.0265(16) Uani 0.50 1 d PD . 1
H32A H 0.5450 -0.1849 0.7108 0.032 Uiso 0.50 1 d PR . 1
C33 C 0.5737(18) -0.0436(6) 0.7372(6) 0.121(8) Uani 0.50 1 d PD . 1
H33A H 0.5953 -0.0466 0.8088 0.145 Uiso 0.50 1 d PR . 1
C34 C 0.5718(8) 0.0423(4) 0.6902(6) 0.061(2) Uani 0.50 1 d PD . 1
H34A H 0.5991 0.0979 0.7311 0.074 Uiso 0.50 1 d PR . 1
C35 C 0.5392(11) 0.0454(5) 0.5871(6) 0.136(7) Uani 0.50 1 d PD . 1
C36 C 0.5226(4) 0.1227(4) 0.5133(5) 0.0418(12) Uani 0.50 1 d P . 1
H36A H 0.5902 0.1490 0.5305 0.050 Uiso 0.50 1 d PR . 1
H36B H 0.4758 0.1719 0.5107 0.050 Uiso 0.50 1 d PR . 1
C37 C 0.4663(8) -0.0279(4) 0.4211(5) 0.030(2) Uani 0.50 1 d PD . 1
C42 C 0.4796(7) 0.0690(4) 0.4181(6) 0.086(4) Uani 0.50 1 d PD . 1
C41 C 0.4520(17) 0.1121(5) 0.3236(7) 0.159(10) Uani 0.50 1 d PD . 1
H41A H 0.4602 0.1790 0.3205 0.191 Uiso 0.50 1 d PR . 1
C40 C 0.4142(11) 0.0586(4) 0.2361(6) 0.050(2) Uani 0.50 1 d PD . 1
H40A H 0.3980 0.0882 0.1724 0.060 Uiso 0.50 1 d PR . 1
C39 C 0.3977(5) -0.0385(4) 0.2383(4) 0.0491(15) Uani 0.50 1 d PD . 1
H39A H 0.3699 -0.0754 0.1770 0.059 Uiso 0.50 1 d PR . 1
C38 C 0.4244(8) -0.0815(4) 0.3326(6) 0.070(3) Uani 0.50 1 d PD . 1
H38A H 0.4144 -0.1481 0.3355 0.085 Uiso 0.50 1 d PR . 1

loop_
_atom_site_aniso_label
_atom_site_aniso_U_11
_atom_site_aniso_U_22
_atom_site_aniso_U_33
_atom_site_aniso_U_23
_atom_site_aniso_U_13
_atom_site_aniso_U_12
O1 0.0501(10) 0.0298(9) 0.0432(10) -0.0027(7) 0.0241(8) -0.0096(7)
O2 0.0802(14) 0.0469(10) 0.0571(11) 0.0125(9) 0.0453(10) 0.0322(9)
C1 0.0262(12) 0.0263(11) 0.0316(12) -0.0002(9) 0.0127(9) -0.0021(9)
C2 0.0236(12) 0.0353(13) 0.0343(12) 0.0024(10) 0.0145(10) -0.0010(9)
C3 0.0256(12) 0.0314(12) 0.0302(12) 0.0017(10) 0.0133(9) 0.0025(9)
C4 0.0248(12) 0.0275(11) 0.0302(12) 0.0000(9) 0.0130(9) 0.0022(9)
C5 0.0245(12) 0.0278(11) 0.0287(12) -0.0015(9) 0.0122(9) -0.0013(9)
C6 0.0264(12) 0.0271(11) 0.0275(11) 0.0024(9) 0.0130(9) 0.0002(9)
C7 0.0266(12) 0.0257(12) 0.0369(13) -0.0029(10) 0.0134(10) -0.0009(9)
C8 0.0329(13) 0.0233(11) 0.0347(12) -0.0030(9) 0.0165(10) 0.0018(9)
C9 0.0225(12) 0.0285(12) 0.0354(12) 0.0017(10) 0.0131(10) 0.0009(9)
C10 0.0298(13) 0.0334(13) 0.0363(13) 0.0052(10) 0.0159(10) 0.0008(10)
C11 0.0277(13) 0.0335(13) 0.0340(12) -0.0002(10) 0.0118(10) -0.0054(10)
C12 0.0288(13) 0.0280(12) 0.0400(13) -0.0018(10) 0.0174(10) -0.0038(9)
C13 0.0332(13) 0.0331(13) 0.0366(13) 0.0048(10) 0.0197(10) -0.0024(10)
C14 0.0270(13) 0.0342(13) 0.0377(13) 0.0020(10) 0.0185(10) 0.0002(10)
C15 0.0512(16) 0.0389(14) 0.0401(14) 0.0040(11) 0.0163(12) -0.0089(11)
C16 0.0539(17) 0.0487(15) 0.0335(13) -0.0017(11) 0.0200(12) -0.0110(12)
C17 0.0644(19) 0.0357(14) 0.0439(15) -0.0095(11) 0.0240(13) -0.0138(12)
C18 0.0237(12) 0.0289(12) 0.0348(12) 0.0008(10) 0.0159(10) 0.0004(9)
C19 0.0352(14) 0.0382(13) 0.0392(14) 0.0044(11) 0.0208(11) 0.0053(10)
C20 0.0543(17) 0.0455(14) 0.0410(14) 0.0160(12) 0.0284(12) 0.0220(12)
C21 0.0457(15) 0.0314(13) 0.0492(15) 0.0051(11) 0.0302(12) 0.0113(11)
C22 0.0377(14) 0.0395(13) 0.0369(13) -0.0006(11) 0.0202(11) 0.0064(11)
C23 0.0317(13) 0.0399(13) 0.0357(13) 0.0000(10) 0.0176(10) 0.0056(10)
C24 0.0521(17) 0.0571(16) 0.0382(14) 0.0058(12) 0.0236(12) 0.0180(13)
C25 0.0584(18) 0.0653(18) 0.0427(15) 0.0087(13) 0.0192(13) 0.0296(14)
C26 0.0621(19) 0.0507(16) 0.0620(18) -0.0062(14) 0.0372(15) 0.0188(13)
C27 0.067(2) 0.0449(16) 0.0475(16) -0.0141(13) 0.0160(14) 0.0037(14)
C28 0.069(2) 0.0378(16) 0.0444(16) -0.0062(13) 0.0127(14) 0.0124(14)
C29 0.079(2) 0.0358(15) 0.0435(16) -0.0070(12) 0.0192(15) 0.0050(14)
C30 0.030(4) 0.055(8) 0.196(13) 0.063(7) 0.062(6) 0.025(5)
C31 0.039(4) 0.089(6) 0.052(4) 0.036(4) 0.029(3) 0.029(4)
C32 0.016(4) 0.034(3) 0.033(4) 0.004(3) 0.014(3) 0.005(3)
C33 0.046(8) 0.20(2) 0.121(11) 0.062(13) 0.044(8) 0.034(12)
C34 0.045(4) 0.112(7) 0.032(4) 0.004(5) 0.022(4) 0.010(5)
C35 0.017(6) 0.36(2) 0.031(6) 0.004(9) 0.007(5) 0.025(10)
C36 0.026(3) 0.040(3) 0.067(4) 0.006(3) 0.028(3) 0.003(2)
C37 0.030(5) 0.020(3) 0.048(6) -0.002(3) 0.025(4) -0.006(3)
C42 0.046(5) 0.017(4) 0.209(14) -0.020(7) 0.071(8) 0.004(5)
C41 0.117(15) 0.23(2) 0.16(2) 0.090(18) 0.092(17) 0.073(16)
C40 0.049(6) 0.038(4) 0.075(5) -0.010(3) 0.040(5) 0.003(3)
C39 0.043(4) 0.056(4) 0.059(4) -0.008(4) 0.033(3) -0.004(3)
C38 0.036(4) 0.113(7) 0.081(7) 0.046(6) 0.043(5) 0.018(5)

loop_
_atom_type_symbol
_atom_type_description
_atom_type_scat_dispersion_real
_atom_type_scat_dispersion_imag
_atom_type_scat_source
C C 0.0033 0.0016 'International Tables Vol C Tables 4.2.6.8 and 6.1.1.4'
H H 0.0000 0.0000 'International Tables Vol C Tables 4.2.6.8 and 6.1.1.4'
O O 0.0106 0.0060 'International Tables Vol C Tables 4.2.6.8 and 6.1.1.4'

loop_
_geom_angle_atom_site_label_1
_geom_angle_atom_site_label_2
_geom_angle_atom_site_label_3
_geom_angle
_geom_angle_site_symmetry_1
_geom_angle_site_symmetry_3
_geom_angle_publ_flag
C12 O1 C17 115.80(17) . . ?
C21 O2 C26 118.04(18) . . ?
C2 C1 C6 118.97(18) . . ?
C2 C1 C9 121.95(19) . . ?
C6 C1 C9 119.07(18) . . ?
C3 C2 C1 122.9(2) . . ?
C3 C2 H2A 118.6 . . ?
C1 C2 H2A 118.6 . . ?
C2 C3 C4 119.07(19) . . ?
C2 C3 C18 120.98(19) . . ?
C4 C3 C18 119.95(18) . . ?
C3 C4 C5 119.42(18) . . ?
C3 C4 C8 122.58(18) . . ?
C5 C4 C8 117.99(19) . . ?
C6 C5 C4 119.97(18) . . ?
C6 C5 C5 120.1(2) . 3_667 ?
C4 C5 C5 119.9(2) . 3_667 ?
C1 C6 C5 119.63(18) . . ?
C1 C6 C7 122.23(18) . . ?
C5 C6 C7 118.14(19) . . ?
C8 C7 C6 121.83(19) 3_667 . ?
C8 C7 H7A 119.1 3_667 . ?
C6 C7 H7A 119.1 . . ?
C7 C8 C4 122.00(19) 3_667 . ?
C7 C8 H8A 119.0 3_667 . ?
C4 C8 H8A 119.0 . . ?
C10 C9 C14 119.65(19) . . ?
C10 C9 C1 119.56(18) . . ?
C14 C9 C1 120.62(18) . . ?
C11 C10 C9 119.75(19) . . ?
C11 C10 C15 119.2(2) . . ?
C9 C10 C15 121.06(19) . . ?
C12 C11 C10 120.2(2) . . ?
C12 C11 H11A 119.9 . . ?
C10 C11 H11A 119.9 . . ?
O1 C12 C11 124.34(19) . . ?
O1 C12 C13 115.55(18) . . ?
C11 C12 C13 120.10(19) . . ?
C14 C13 C12 120.43(19) . . ?
C14 C13 H13A 119.8 . . ?
C12 C13 H13A 119.8 . . ?
C13 C14 C9 119.7(2) . . ?
C13 C14 C16 120.35(19) . . ?
C9 C14 C16 119.89(19) . . ?
C10 C15 H15A 109.5 . . ?
C10 C15 H15B 109.5 . . ?
H15A C15 H15B 109.5 . . ?
C10 C15 H15C 109.5 . . ?
H15A C15 H15C 109.5 . . ?
H15B C15 H15C 109.5 . . ?
C14 C16 H16A 109.5 . . ?
C14 C16 H16B 109.5 . . ?
H16A C16 H16B 109.5 . . ?
C14 C16 H16C 109.5 . . ?
H16A C16 H16C 109.5 . . ?
H16B C16 H16C 109.5 . . ?
O1 C17 H17A 109.5 . . ?
O1 C17 H17B 109.5 . . ?
H17A C17 H17B 109.5 . . ?
O1 C17 H17C 109.5 . . ?
H17A C17 H17C 109.5 . . ?
H17B C17 H17C 109.5 . . ?
C23 C18 C19 119.61(19) . . ?
C23 C18 C3 120.49(18) . . ?
C19 C18 C3 119.89(18) . . ?
C20 C19 C18 119.0(2) . . ?
C20 C19 C24 120.3(2) . . ?
C18 C19 C24 120.65(19) . . ?
C21 C20 C19 121.3(2) . . ?
C21 C20 H20A 119.4 . . ?
C19 C20 H20A 119.4 . . ?
C22 C21 O2 124.3(2) . . ?
C22 C21 C20 120.0(2) . . ?
O2 C21 C20 115.6(2) . . ?
C21 C22 C23 120.1(2) . . ?
C21 C22 H22A 119.9 . . ?
C23 C22 H22A 119.9 . . ?
C22 C23 C18 119.9(2) . . ?
C22 C23 C25 118.9(2) . . ?
C18 C23 C25 121.1(2) . . ?
C19 C24 H24A 109.5 . . ?
C19 C24 H24B 109.5 . . ?
H24A C24 H24B 109.5 . . ?
C19 C24 H24C 109.5 . . ?
H24A C24 H24C 109.5 . . ?
H24B C24 H24C 109.5 . . ?
C23 C25 H25A 109.5 . . ?
C23 C25 H25B 109.5 . . ?
H25A C25 H25B 109.5 . . ?
C23 C25 H25C 109.5 . . ?
H25A C25 H25C 109.5 . . ?
H25B C25 H25C 109.5 . . ?
O2 C26 H26A 109.5 . . ?
O2 C26 H26B 109.5 . . ?
H26A C26 H26B 109.5 . . ?
O2 C26 H26C 109.5 . . ?
H26A C26 H26C 109.5 . . ?
H26B C26 H26C 109.5 . . ?
C28 C27 C29 119.8(3) . 3_657 ?
C28 C27 H27A 120.1 . . ?
C29 C27 H27A 120.1 3_657 . ?
C27 C28 C29 119.3(3) . . ?
C27 C28 H28A 120.3 . . ?
C29 C28 H28A 120.3 . . ?
C28 C29 C27 120.8(3) . 3_657 ?
C28 C29 H29A 119.6 . . ?
C27 C29 H29A 119.6 3_657 . ?
C42 C30 C37 87.4(9) 3_656 3_656 ?
C42 C30 C30 159.0(13) 3_656 3_656 ?
C37 C30 C30 71.9(6) 3_656 3_656 ?
C42 C30 C36 79.4(7) 3_656 3_656 ?
C37 C30 C36 166.6(6) 3_656 3_656 ?
C30 C30 C36 121.1(9) 3_656 3_656 ?
C42 C30 C35 90.0(7) 3_656 . ?
C37 C30 C35 2.6(5) 3_656 . ?
C30 C30 C35 69.3(7) 3_656 . ?
C36 C30 C35 169.2(6) 3_656 . ?
C42 C30 C31 29.1(6) 3_656 . ?
C37 C30 C31 116.4(6) 3_656 . ?
C30 C30 C31 171.4(9) 3_656 . ?
C36 C30 C31 50.4(4) 3_656 . ?
C35 C30 C31 119.0(4) . . ?
C42 C30 C37 151.3(9) 3_656 . ?
C37 C30 C37 121.1(5) 3_656 . ?
C30 C30 C37 49.3(5) 3_656 . ?
C36 C30 C37 71.9(5) 3_656 . ?
C35 C30 C37 118.6(6) . . ?
C31 C30 C37 122.4(6) . . ?
C42 C30 C35 141.6(10) 3_656 3_656 ?
C37 C30 C35 130.9(6) 3_656 3_656 ?
C30 C30 C35 59.0(5) 3_656 3_656 ?
C36 C30 C35 62.2(5) 3_656 3_656 ?
C35 C30 C35 128.3(5) . 3_656 ?
C31 C30 C35 112.6(6) . 3_656 ?
C37 C30 C35 9.8(3) . 3_656 ?
C42 C31 C36 95.8(8) 3_656 3_656 ?
C42 C31 C41 78.4(9) 3_656 3_656 ?
C36 C31 C41 174.0(7) 3_656 3_656 ?
C42 C31 C32 86.9(8) 3_656 . ?
C36 C31 C32 177.1(7) 3_656 . ?
C41 C31 C32 8.9(5) 3_656 . ?
C42 C31 C30 33.3(8) 3_656 . ?
C36 C31 C30 62.5(5) 3_656 . ?
C41 C31 C30 111.7(5) 3_656 . ?
C32 C31 C30 120.1(4) . . ?
C42 C31 H31A 152.7 3_656 . ?
C36 C31 H31A 56.9 3_656 . ?
C41 C31 H31A 128.9 3_656 . ?
C32 C31 H31A 120.4 . . ?
C30 C31 H31A 119.4 . . ?
C41 C32 C31 75(3) 3_656 . ?
C41 C32 C33 49(4) 3_656 . ?
C31 C32 C33 120.4(4) . . ?
C41 C32 C40 63(3) 3_656 3_656 ?
C31 C32 C40 136.3(5) . 3_656 ?
C33 C32 C40 16.3(5) . 3_656 ?
C41 C32 C42 47(3) 3_656 3_656 ?
C31 C32 C42 29.7(3) . 3_656 ?
C33 C32 C42 90.8(4) . 3_656 ?
C40 C32 C42 106.7(5) 3_656 3_656 ?
C41 C32 H32A 156.7 3_656 . ?
C31 C32 H32A 119.4 . . ?
C33 C32 H32A 120.1 . . ?
C40 C32 H32A 104.1 3_656 . ?
C42 C32 H32A 149.0 3_656 . ?
C40 C33 C39 106(2) 3_656 3_656 ?
C40 C33 C41 98.2(17) 3_656 3_656 ?
C39 C33 C41 152.5(12) 3_656 3_656 ?
C40 C33 C32 92.1(16) 3_656 . ?
C39 C33 C32 159.9(8) 3_656 . ?
C41 C33 C32 7.5(7) 3_656 . ?
C40 C33 C34 147(3) 3_656 . ?
C39 C33 C34 41.3(5) 3_656 . ?
C41 C33 C34 112.7(6) 3_656 . ?
C32 C33 C34 119.5(4) . . ?
C40 C33 H33A 30.1 3_656 . ?
C39 C33 H33A 79.9 3_656 . ?
C41 C33 H33A 126.5 3_656 . ?
C32 C33 H33A 119.7 . . ?
C34 C33 H33A 120.8 . . ?
C38 C34 C39 121.0(13) 3_656 3_656 ?
C38 C34 C35 58.3(9) 3_656 . ?
C39 C34 C35 172.9(14) 3_656 . ?
C38 C34 C33 173(2) 3_656 . ?
C39 C34 C33 59.8(6) 3_656 . ?
C35 C34 C33 119.9(4) . . ?
C38 C34 C37 68.1(8) 3_656 3_656 ?
C39 C34 C37 167.6(9) 3_656 3_656 ?
C35 C34 C37 9.8(3) . 3_656 ?
C33 C34 C37 110.1(4) . 3_656 ?
C38 C34 C40 169.8(19) 3_656 3_656 ?
C39 C34 C40 52.7(4) 3_656 3_656 ?
C35 C34 C40 126.8(5) . 3_656 ?
C33 C34 C40 7.4(7) . 3_656 ?
C37 C34 C40 117.0(5) 3_656 3_656 ?
C38 C34 H34A 62.0 3_656 . ?
C39 C34 H34A 59.8 3_656 . ?
C35 C34 H34A 120.2 . . ?
C33 C34 H34A 119.6 . . ?
C37 C34 H34A 130.0 3_656 . ?
C40 C34 H34A 112.4 3_656 . ?
C37 C35 C38 139(2) 3_656 3_656 ?
C37 C35 C34 110(2) 3_656 . ?
C38 C35 C34 28.9(4) 3_656 . ?
C37 C35 C30 11(2) 3_656 . ?
C38 C35 C30 149.6(6) 3_656 . ?
C34 C35 C30 120.8(4) . . ?
C37 C35 C36 116(2) 3_656 . ?
C38 C35 C36 105.6(7) 3_656 . ?
C34 C35 C36 134.1(7) . . ?
C30 C35 C36 104.8(6) . . ?
C37 C35 C30 62(2) 3_656 3_656 ?
C38 C35 C30 158.7(7) 3_656 3_656 ?
C34 C35 C30 172.2(7) . 3_656 ?
C30 C35 C30 51.7(5) . 3_656 ?
C36 C35 C30 53.2(3) . 3_656 ?
C37 C35 C42 21.1(19) 3_656 3_656 ?
C38 C35 C42 117.7(6) 3_656 3_656 ?
C34 C35 C42 89.1(5) . 3_656 ?
C30 C35 C42 31.9(4) . 3_656 ?
C36 C35 C42 136.7(8) . 3_656 ?
C30 C35 C42 83.5(7) 3_656 3_656 ?
C31 C36 C30 67.0(5) 3_656 3_656 ?
C31 C36 C42 31.4(4) 3_656 . ?
C30 C36 C42 35.6(4) 3_656 . ?
C31 C36 C35 131.6(5) 3_656 . ?
C30 C36 C35 64.6(5) 3_656 . ?
C42 C36 C35 100.3(5) . . ?
C31 C36 C37 123.0(5) 3_656 3_656 ?
C30 C36 C37 56.0(3) 3_656 3_656 ?
C42 C36 C37 91.6(4) . 3_656 ?
C35 C36 C37 8.7(4) . 3_656 ?
C31 C36 H36A 96.2 3_656 . ?
C30 C36 H36A 120.6 3_656 . ?
C42 C36 H36A 112.1 . . ?
C35 C36 H36A 107.3 . . ?
C37 C36 H36A 111.1 3_656 . ?
C31 C36 H36B 94.1 3_656 . ?
C30 C36 H36B 127.4 3_656 . ?
C42 C36 H36B 111.7 . . ?
C35 C36 H36B 115.6 . . ?
C37 C36 H36B 119.7 3_656 . ?
H36A C36 H36B 109.6 . . ?
C35 C37 C30 167(3) 3_656 3_656 ?
C35 C37 C38 34(2) 3_656 . ?
C30 C37 C38 159.6(6) 3_656 . ?
C35 C37 C42 155(2) 3_656 . ?
C30 C37 C42 38.5(5) 3_656 . ?
C38 C37 C42 121.1(4) . . ?
C35 C37 C30 108(2) 3_656 . ?
C30 C37 C30 58.9(5) 3_656 . ?
C38 C37 C30 141.6(6) . . ?
C42 C37 C30 97.3(6) . . ?
C35 C37 C34 60(2) 3_656 3_656 ?
C30 C37 C34 133.2(6) 3_656 3_656 ?
C38 C37 C34 26.5(3) . 3_656 ?
C42 C37 C34 94.9(4) . 3_656 ?
C30 C37 C34 167.6(7) . 3_656 ?
C35 C37 C36 56(2) 3_656 3_656 ?
C30 C37 C36 110.9(6) 3_656 3_656 ?
C38 C37 C36 89.5(4) . 3_656 ?
C42 C37 C36 149.4(5) . 3_656 ?
C30 C37 C36 52.1(4) . 3_656 ?
C34 C37 C36 115.7(5) 3_656 3_656 ?
C31 C42 C30 117.6(12) 3_656 3_656 ?
C31 C42 C37 171.6(10) 3_656 . ?
C30 C42 C37 54.1(6) 3_656 . ?
C31 C42 C41 69.4(9) 3_656 . ?
C30 C42 C41 172.6(8) 3_656 . ?
C37 C42 C41 118.9(4) . . ?
C31 C42 C36 52.8(7) 3_656 . ?
C30 C42 C36 64.9(8) 3_656 . ?
C37 C42 C36 119.0(6) . . ?
C41 C42 C36 122.1(6) . . ?
C31 C42 C32 63.4(7) 3_656 3_656 ?
C30 C42 C32 175.0(12) 3_656 3_656 ?
C37 C42 C32 124.7(5) . 3_656 ?
C41 C42 C32 6.4(6) . 3_656 ?
C36 C42 C32 116.2(5) . 3_656 ?
C31 C42 C35 175.4(12) 3_656 3_656 ?
C30 C42 C35 58.1(5) 3_656 3_656 ?
C37 C42 C35 4.0(4) . 3_656 ?
C41 C42 C35 114.8(5) . 3_656 ?
C36 C42 C35 123.0(7) . 3_656 ?
C32 C42 C35 120.7(6) 3_656 3_656 ?
C32 C41 C33 123(4) 3_656 3_656 ?
C32 C41 C31 96(3) 3_656 3_656 ?
C33 C41 C31 135.3(8) 3_656 3_656 ?
C32 C41 C40 109(3) 3_656 . ?
C33 C41 C40 17.1(6) 3_656 . ?
C31 C41 C40 152.4(6) 3_656 . ?
C32 C41 C42 127(4) 3_656 . ?
C33 C41 C42 103.3(6) 3_656 . ?
C31 C41 C42 32.3(3) 3_656 . ?
C40 C41 C42 120.2(4) . . ?
C32 C41 H41A 21.4 3_656 . ?
C33 C41 H41A 136.9 3_656 . ?
C31 C41 H41A 87.4 3_656 . ?
C40 C41 H41A 120.2 . . ?
C42 C41 H41A 119.6 . . ?
C33 C40 C41 64.7(16) 3_656 . ?
C33 C40 C39 57.9(16) 3_656 . ?
C41 C40 C39 121.1(4) . . ?
C33 C40 C32 71.6(16) 3_656 3_656 ?
C41 C40 C32 8.0(6) . 3_656 ?
C39 C40 C32 128.7(5) . 3_656 ?
C33 C40 C34 26(2) 3_656 3_656 ?
C41 C40 C34 89.0(4) . 3_656 ?
C39 C40 C34 32.3(3) . 3_656 ?
C32 C40 C34 96.5(5) 3_656 3_656 ?
C33 C40 H40A 168.0 3_656 . ?
C41 C40 H40A 119.7 . . ?
C39 C40 H40A 119.2 . . ?
C32 C40 H40A 112.0 3_656 . ?
C34 C40 H40A 151.2 3_656 . ?
C34 C39 C33 78.8(7) 3_656 3_656 ?
C34 C39 C40 95.1(5) 3_656 . ?
C33 C39 C40 16.4(6) 3_656 . ?
C34 C39 C38 24.0(5) 3_656 . ?
C33 C39 C38 102.6(5) 3_656 . ?
C40 C39 C38 118.7(4) . . ?
C34 C39 H39A 143.7 3_656 . ?
C33 C39 H39A 136.7 3_656 . ?
C40 C39 H39A 120.9 . . ?
C38 C39 H39A 120.4 . . ?
C34 C38 C35 92.8(10) 3_656 3_656 ?
C34 C38 C37 85.5(9) 3_656 . ?
C35 C38 C37 7.4(4) 3_656 . ?
C34 C38 C39 35.0(8) 3_656 . ?
C35 C38 C39 127.4(5) 3_656 . ?
C37 C38 C39 120.0(4) . . ?
C34 C38 H38A 153.3 3_656 . ?
C35 C38 H38A 113.0 3_656 . ?
C37 C38 H38A 120.4 . . ?
C39 C38 H38A 119.6 . . ?

loop_
_geom_bond_atom_site_label_1
_geom_bond_atom_site_label_2
_geom_bond_distance
_geom_bond_site_symmetry_2
_geom_bond_publ_flag
O1 C12 1.375(2) . ?
O1 C17 1.425(3) . ?
O2 C21 1.378(2) . ?
O2 C26 1.415(3) . ?
C1 C2 1.397(3) . ?
C1 C6 1.407(3) . ?
C1 C9 1.495(3) . ?
C2 C3 1.383(3) . ?
C2 H2A 0.9500 . ?
C3 C4 1.411(3) . ?
C3 C18 1.504(3) . ?
C4 C5 1.429(3) . ?
C4 C8 1.435(3) . ?
C5 C6 1.418(3) . ?
C5 C5 1.434(4) 3_667 ?
C6 C7 1.440(3) . ?
C7 C8 1.339(3) 3_667 ?
C7 H7A 0.9500 . ?
C8 C7 1.339(3) 3_667 ?
C8 H8A 0.9500 . ?
C9 C10 1.397(3) . ?
C9 C14 1.401(3) . ?
C10 C11 1.394(3) . ?
C10 C15 1.507(3) . ?
C11 C12 1.381(3) . ?
C11 H11A 0.9500 . ?
C12 C13 1.387(3) . ?
C13 C14 1.384(3) . ?
C13 H13A 0.9500 . ?
C14 C16 1.511(3) . ?
C15 H15A 0.9800 . ?
C15 H15B 0.9800 . ?
C15 H15C 0.9800 . ?
C16 H16A 0.9800 . ?
C16 H16B 0.9800 . ?
C16 H16C 0.9800 . ?
C17 H17A 0.9800 . ?
C17 H17B 0.9800 . ?
C17 H17C 0.9800 . ?
C18 C23 1.397(3) . ?
C18 C19 1.401(3) . ?
C19 C20 1.383(3) . ?
C19 C24 1.501(3) . ?
C20 C21 1.382(3) . ?
C20 H20A 0.9500 . ?
C21 C22 1.371(3) . ?
C22 C23 1.396(3) . ?
C22 H22A 0.9500 . ?
C23 C25 1.510(3) . ?
C24 H24A 0.9800 . ?
C24 H24B 0.9800 . ?
C24 H24C 0.9800 . ?
C25 H25A 0.9800 . ?
C25 H25B 0.9800 . ?
C25 H25C 0.9800 . ?
C26 H26A 0.9800 . ?
C26 H26B 0.9800 . ?
C26 H26C 0.9800 . ?
C27 C28 1.366(4) . ?
C27 C29 1.384(3) 3_657 ?
C27 H27A 0.9500 . ?
C28 C29 1.374(4) . ?
C28 H28A 0.9500 . ?
C29 C27 1.384(3) 3_657 ?
C29 H29A 0.9500 . ?
C30 C42 0.868(9) 3_656 ?
C30 C37 1.129(9) 3_656 ?
C30 C30 1.276(10) 3_656 ?
C30 C36 1.348(8) 3_656 ?
C30 C35 1.394(7) . ?
C30 C31 1.399(6) . ?
C30 C37 1.416(7) . ?
C30 C35 1.522(12) 3_656 ?
C31 C42 0.767(7) 3_656 ?
C31 C36 1.171(8) 3_656 ?
C31 C41 1.345(11) 3_656 ?
C31 C32 1.385(5) . ?
C31 H31A 0.9600 . ?
C32 C41 0.216(13) 3_656 ?
C32 C33 1.388(6) . ?
C32 C40 1.462(9) 3_656 ?
C32 C42 1.547(10) 3_656 ?
C32 H32A 0.9600 . ?
C33 C40 0.410(13) 3_656 ?
C33 C39 1.233(10) 3_656 ?
C33 C41 1.258(12) 3_656 ?
C33 C34 1.399(7) . ?
C33 H33A 0.9599 . ?
C34 C38 0.667(7) 3_656 ?
C34 C39 0.941(9) 3_656 ?
C34 C35 1.376(6) . ?
C34 C37 1.492(9) 3_656 ?
C34 C40 1.756(9) 3_656 ?
C34 H34A 0.9600 . ?
C35 C37 0.271(9) 3_656 ?
C35 C38 1.172(11) 3_656 ?
C35 C36 1.489(8) . ?
C35 C30 1.522(12) 3_656 ?
C35 C42 1.641(9) 3_656 ?
C36 C31 1.171(8) 3_656 ?
C36 C30 1.348(8) 3_656 ?
C36 C42 1.463(9) . ?
C36 C37 1.625(7) 3_656 ?
C36 H36A 0.9600 . ?
C36 H36B 0.9600 . ?
C37 C35 0.271(9) 3_656 ?
C37 C30 1.129(9) 3_656 ?
C37 C38 1.388(6) . ?
C37 C42 1.392(6) . ?
C37 C34 1.492(10) 3_656 ?
C37 C36 1.625(7) 3_656 ?
C42 C31 0.767(7) 3_656 ?
C42 C30 0.868(9) 3_656 ?
C42 C41 1.407(7) . ?
C42 C32 1.547(10) 3_656 ?
C42 C35 1.641(9) 3_656 ?
C41 C32 0.216(13) 3_656 ?
C41 C33 1.258(12) 3_656 ?
C41 C31 1.345(11) 3_656 ?
C41 C40 1.377(6) . ?
C41 H41A 0.9601 . ?
C40 C33 0.410(13) 3_656 ?
C40 C39 1.401(6) . ?
C40 C32 1.462(9) 3_656 ?
C40 C34 1.756(9) 3_656 ?
C40 H40A 0.9600 . ?
C39 C34 0.941(9) 3_656 ?
C39 C33 1.233(10) 3_656 ?
C39 C38 1.406(6) . ?
C39 H39A 0.9600 . ?
C38 C34 0.667(7) 3_656 ?
C38 C35 1.172(11) 3_656 ?
C38 H38A 0.9599 . ?

loop_
_geom_torsion_atom_site_label_1
_geom_torsion_atom_site_label_2
_geom_torsion_atom_site_label_3
_geom_torsion_atom_site_label_4
_geom_torsion
_geom_torsion_site_symmetry_1
_geom_torsion_site_symmetry_2
_geom_torsion_site_symmetry_3
_geom_torsion_site_symmetry_4
_geom_torsion_publ_flag
C6 C1 C2 C3 0.5(3) . . . . ?
C9 C1 C2 C3 -178.05(19) . . . . ?
C1 C2 C3 C4 1.6(3) . . . . ?
C1 C2 C3 C18 -179.02(18) . . . . ?
C2 C3 C4 C5 -2.7(3) . . . . ?
C18 C3 C4 C5 177.89(18) . . . . ?
C2 C3 C4 C8 177.84(19) . . . . ?
C18 C3 C4 C8 -1.6(3) . . . . ?
C3 C4 C5 C6 1.8(3) . . . . ?
C8 C4 C5 C6 -178.74(18) . . . . ?
C3 C4 C5 C5 -179.4(2) . . . 3_667 ?
C8 C4 C5 C5 0.1(3) . . . 3_667 ?
C2 C1 C6 C5 -1.5(3) . . . . ?
C9 C1 C6 C5 177.15(18) . . . . ?
C2 C1 C6 C7 178.22(19) . . . . ?
C9 C1 C6 C7 -3.1(3) . . . . ?
C4 C5 C6 C1 0.3(3) . . . . ?
C5 C5 C6 C1 -178.5(2) 3_667 . . . ?
C4 C5 C6 C7 -179.39(18) . . . . ?
C5 C5 C6 C7 1.8(3) 3_667 . . . ?
C1 C6 C7 C8 179.12(19) . . . 3_667 ?
C5 C6 C7 C8 -1.2(3) . . . 3_667 ?
C3 C4 C8 C7 178.72(19) . . . 3_667 ?
C5 C4 C8 C7 -0.7(3) . . . 3_667 ?
C2 C1 C9 C10 92.7(3) . . . . ?
C6 C1 C9 C10 -85.9(2) . . . . ?
C2 C1 C9 C14 -92.1(2) . . . . ?
C6 C1 C9 C14 89.3(2) . . . . ?
C14 C9 C10 C11 -2.1(3) . . . . ?
C1 C9 C10 C11 173.17(19) . . . . ?
C14 C9 C10 C15 177.8(2) . . . . ?
C1 C9 C10 C15 -7.0(3) . . . . ?
C9 C10 C11 C12 -0.9(3) . . . . ?
C15 C10 C11 C12 179.3(2) . . . . ?
C17 O1 C12 C11 4.4(3) . . . . ?
C17 O1 C12 C13 -174.76(19) . . . . ?
C10 C11 C12 O1 -175.1(2) . . . . ?
C10 C11 C12 C13 4.0(3) . . . . ?
O1 C12 C13 C14 175.04(19) . . . . ?
C11 C12 C13 C14 -4.2(3) . . . . ?
C12 C13 C14 C9 1.2(3) . . . . ?
C12 C13 C14 C16 -177.5(2) . . . . ?
C10 C9 C14 C13 1.9(3) . . . . ?
C1 C9 C14 C13 -173.29(19) . . . . ?
C10 C9 C14 C16 -179.4(2) . . . . ?
C1 C9 C14 C16 5.4(3) . . . . ?
C2 C3 C18 C23 95.0(3) . . . . ?
C4 C3 C18 C23 -85.7(2) . . . . ?
C2 C3 C18 C19 -86.3(3) . . . . ?
C4 C3 C18 C19 93.1(2) . . . . ?
C23 C18 C19 C20 0.6(3) . . . . ?
C3 C18 C19 C20 -178.2(2) . . . . ?
C23 C18 C19 C24 -178.4(2) . . . . ?
C3 C18 C19 C24 2.9(3) . . . . ?
C18 C19 C20 C21 -0.1(4) . . . . ?
C24 C19 C20 C21 178.8(2) . . . . ?
C26 O2 C21 C22 -1.6(4) . . . . ?
C26 O2 C21 C20 177.1(2) . . . . ?
C19 C20 C21 C22 -0.1(4) . . . . ?
C19 C20 C21 O2 -178.8(2) . . . . ?
O2 C21 C22 C23 178.5(2) . . . . ?
C20 C21 C22 C23 -0.1(4) . . . . ?
C21 C22 C23 C18 0.5(3) . . . . ?
C21 C22 C23 C25 -177.9(2) . . . . ?
C19 C18 C23 C22 -0.8(3) . . . . ?
C3 C18 C23 C22 178.0(2) . . . . ?
C19 C18 C23 C25 177.7(2) . . . . ?
C3 C18 C23 C25 -3.6(3) . . . . ?
C29 C27 C28 C29 0.2(4) 3_657 . . . ?
C27 C28 C29 C27 -0.2(4) . . . 3_657 ?
C37 C30 C31 C42 -1.9(16) 3_656 . . 3_656 ?
C30 C30 C31 C42 163(8) 3_656 . . 3_656 ?
C36 C30 C31 C42 175.1(18) 3_656 . . 3_656 ?
C35 C30 C31 C42 -2.2(16) . . . 3_656 ?
C37 C30 C31 C42 176(2) . . . 3_656 ?
C35 C30 C31 C42 175.8(19) 3_656 . . 3_656 ?
C42 C30 C31 C36 -175.1(18) 3_656 . . 3_656 ?
C37 C30 C31 C36 -176.9(9) 3_656 . . 3_656 ?
C30 C30 C31 C36 -12(7) 3_656 . . 3_656 ?
C35 C30 C31 C36 -177.2(12) . . . 3_656 ?
C37 C30 C31 C36 0.6(9) . . . 3_656 ?
C35 C30 C31 C36 0.7(8) 3_656 . . 3_656 ?
C42 C30 C31 C41 3.0(18) 3_656 . . 3_656 ?
C37 C30 C31 C41 1.1(15) 3_656 . . 3_656 ?
C30 C30 C31 C41 166(7) 3_656 . . 3_656 ?
C36 C30 C31 C41 178.1(12) 3_656 . . 3_656 ?
C35 C30 C31 C41 0.8(16) . . . 3_656 ?
C37 C30 C31 C41 178.7(14) . . . 3_656 ?
C35 C30 C31 C41 178.8(12) 3_656 . . 3_656 ?
C42 C30 C31 C32 6.3(16) 3_656 . . . ?
C37 C30 C31 C32 4.4(13) 3_656 . . . ?
C30 C30 C31 C32 169(7) 3_656 . . . ?
C36 C30 C31 C32 -178.6(8) 3_656 . . . ?
C35 C30 C31 C32 4.1(14) . . . . ?
C37 C30 C31 C32 -178.0(9) . . . . ?
C35 C30 C31 C32 -177.9(8) 3_656 . . . ?
C42 C31 C32 C41 -17(8) 3_656 . . 3_656 ?
C36 C31 C32 C41 -175(100) 3_656 . . 3_656 ?
C30 C31 C32 C41 -20(8) . . . 3_656 ?
C42 C31 C32 C33 1.9(15) 3_656 . . . ?
C36 C31 C32 C33 -157(14) 3_656 . . . ?
C41 C31 C32 C33 19(8) 3_656 . . . ?
C30 C31 C32 C33 -1.6(14) . . . . ?
C42 C31 C32 C40 -2.6(17) 3_656 . . 3_656 ?
C36 C31 C32 C40 -161(14) 3_656 . . 3_656 ?
C41 C31 C32 C40 14(7) 3_656 . . 3_656 ?
C30 C31 C32 C40 -6.0(17) . . . 3_656 ?
C36 C31 C32 C42 -158(15) 3_656 . . 3_656 ?
C41 C31 C32 C42 17(8) 3_656 . . 3_656 ?
C30 C31 C32 C42 -3.5(9) . . . 3_656 ?
C41 C32 C33 C40 -145(14) 3_656 . . 3_656 ?
C31 C32 C33 C40 -169(5) . . . 3_656 ?
C42 C32 C33 C40 -168(5) 3_656 . . 3_656 ?
C41 C32 C33 C39 9(9) 3_656 . . 3_656 ?
C31 C32 C33 C39 -16(6) . . . 3_656 ?
C40 C32 C33 C39 153(11) 3_656 . . 3_656 ?
C42 C32 C33 C39 -15(6) 3_656 . . 3_656 ?
C31 C32 C33 C41 -24(10) . . . 3_656 ?
C40 C32 C33 C41 145(14) 3_656 . . 3_656 ?
C42 C32 C33 C41 -23(10) 3_656 . . 3_656 ?
C41 C32 C33 C34 24(9) 3_656 . . . ?
C31 C32 C33 C34 0(2) . . . . ?
C40 C32 C33 C34 169(7) 3_656 . . . ?
C42 C32 C33 C34 0.6(17) 3_656 . . . ?
C40 C33 C34 C38 86(13) 3_656 . . 3_656 ?
C39 C33 C34 C38 99(11) 3_656 . . 3_656 ?
C41 C33 C34 C38 -70(12) 3_656 . . 3_656 ?
C32 C33 C34 C38 -73(11) . . . 3_656 ?
C40 C33 C34 C39 -13(10) 3_656 . . 3_656 ?
C41 C33 C34 C39 -169(3) 3_656 . . 3_656 ?
C32 C33 C34 C39 -172(2) . . . 3_656 ?
C40 C33 C34 C35 159(10) 3_656 . . . ?
C39 C33 C34 C35 171.8(16) 3_656 . . . ?
C41 C33 C34 C35 3(3) 3_656 . . . ?
C32 C33 C34 C35 0(3) . . . . ?
C40 C33 C34 C37 159(10) 3_656 . . 3_656 ?
C39 C33 C34 C37 172.0(13) 3_656 . . 3_656 ?
C41 C33 C34 C37 3(3) 3_656 . . 3_656 ?
C32 C33 C34 C37 0(2) . . . 3_656 ?
C39 C33 C34 C40 13(10) 3_656 . . 3_656 ?
C41 C33 C34 C40 -156(13) 3_656 . . 3_656 ?
C32 C33 C34 C40 -159(12) . . . 3_656 ?
C38 C34 C35 C37 173(7) 3_656 . . 3_656 ?
C39 C34 C35 C37 87(8) 3_656 . . 3_656 ?
C33 C34 C35 C37 1(7) . . . 3_656 ?
C40 C34 C35 C37 4(7) 3_656 . . 3_656 ?
C39 C34 C35 C38 -86(6) 3_656 . . 3_656 ?
C33 C34 C35 C38 -173(3) . . . 3_656 ?
C37 C34 C35 C38 -173(7) 3_656 . . 3_656 ?
C40 C34 C35 C38 -169(3) 3_656 . . 3_656 ?
C38 C34 C35 C30 176(2) 3_656 . . . ?
C39 C34 C35 C30 89(6) 3_656 . . . ?
C33 C34 C35 C30 3(2) . . . . ?
C37 C34 C35 C30 2(5) 3_656 . . . ?
C40 C34 C35 C30 6(2) 3_656 . . . ?
C38 C34 C35 C36 -11(2) 3_656 . . . ?
C39 C34 C35 C36 -97(6) 3_656 . . . ?
C33 C34 C35 C36 176.4(16) . . . . ?
C37 C34 C35 C36 176(8) 3_656 . . . ?
C40 C34 C35 C36 179.8(12) 3_656 . . . ?
C38 C34 C35 C30 -170(9) 3_656 . . 3_656 ?
C39 C34 C35 C30 104(11) 3_656 . . 3_656 ?
C33 C34 C35 C30 17(10) . . . 3_656 ?
C37 C34 C35 C30 17(5) 3_656 . . 3_656 ?
C40 C34 C35 C30 21(10) 3_656 . . 3_656 ?
C38 C34 C35 C42 172(2) 3_656 . . 3_656 ?
C39 C34 C35 C42 86(6) 3_656 . . 3_656 ?
C33 C34 C35 C42 -0.2(17) . . . 3_656 ?
C37 C34 C35 C42 -1(6) 3_656 . . 3_656 ?
C40 C34 C35 C42 3.2(14) 3_656 . . 3_656 ?
C42 C30 C35 C37 5(25) 3_656 . . 3_656 ?
C30 C30 C35 C37 -172(25) 3_656 . . 3_656 ?
C36 C30 C35 C37 -5(29) 3_656 . . 3_656 ?
C31 C30 C35 C37 6(26) . . . 3_656 ?
C37 C30 C35 C37 -172(24) . . . 3_656 ?
C35 C30 C35 C37 -172(25) 3_656 . . 3_656 ?
C42 C30 C35 C38 -2(3) 3_656 . . 3_656 ?
C37 C30 C35 C38 -7(23) 3_656 . . 3_656 ?
C30 C30 C35 C38 -178(3) 3_656 . . 3_656 ?
C36 C30 C35 C38 -12(8) 3_656 . . 3_656 ?
C31 C30 C35 C38 -1(4) . . . 3_656 ?
C37 C30 C35 C38 -179(2) . . . 3_656 ?
C35 C30 C35 C38 -178(3) 3_656 . . 3_656 ?
C42 C30 C35 C34 -5.9(18) 3_656 . . . ?
C37 C30 C35 C34 -11(24) 3_656 . . . ?
C30 C30 C35 C34 177.5(14) 3_656 . . . ?
C36 C30 C35 C34 -16(7) 3_656 . . . ?
C31 C30 C35 C34 -5(2) . . . . ?
C37 C30 C35 C34 177.2(7) . . . . ?
C35 C30 C35 C34 177.5(14) 3_656 . . . ?
C42 C30 C35 C36 179.0(11) 3_656 . . . ?
C37 C30 C35 C36 174(26) 3_656 . . . ?
C30 C30 C35 C36 2.4(11) 3_656 . . . ?
C36 C30 C35 C36 169(5) 3_656 . . . ?
C31 C30 C35 C36 -180.0(7) . . . . ?
C37 C30 C35 C36 2.1(19) . . . . ?
C35 C30 C35 C36 2.4(11) 3_656 . . . ?
C42 C30 C35 C30 176.6(15) 3_656 . . 3_656 ?
C37 C30 C35 C30 172(25) 3_656 . . 3_656 ?
C36 C30 C35 C30 166(6) 3_656 . . 3_656 ?
C31 C30 C35 C30 177.6(13) . . . 3_656 ?
C37 C30 C35 C30 -0.3(10) . . . 3_656 ?
C35 C30 C35 C30 0.0 3_656 . . 3_656 ?
C37 C30 C35 C42 -5(25) 3_656 . . 3_656 ?
C30 C30 C35 C42 -176.6(15) 3_656 . . 3_656 ?
C36 C30 C35 C42 -10(5) 3_656 . . 3_656 ?
C31 C30 C35 C42 1.1(8) . . . 3_656 ?
C37 C30 C35 C42 -176.9(18) . . . 3_656 ?
C35 C30 C35 C42 -176.6(15) 3_656 . . 3_656 ?
C37 C35 C36 C31 -2(7) 3_656 . . 3_656 ?
C38 C35 C36 C31 177.0(9) 3_656 . . 3_656 ?
C34 C35 C36 C31 -177.5(12) . . . 3_656 ?
C30 C35 C36 C31 -3.3(16) . . . 3_656 ?
C30 C35 C36 C31 -0.9(10) 3_656 . . 3_656 ?
C42 C35 C36 C31 -2(2) 3_656 . . 3_656 ?
C37 C35 C36 C30 -1(6) 3_656 . . 3_656 ?
C38 C35 C36 C30 178.0(13) 3_656 . . 3_656 ?
C34 C35 C36 C30 -176.5(18) . . . 3_656 ?
C30 C35 C36 C30 -2.3(10) . . . 3_656 ?
C42 C35 C36 C30 -1.5(13) 3_656 . . 3_656 ?
C37 C35 C36 C42 0(6) 3_656 . . . ?
C38 C35 C36 C42 179.0(11) 3_656 . . . ?
C34 C35 C36 C42 -175.5(16) . . . . ?
C30 C35 C36 C42 -1.4(11) . . . . ?
C30 C35 C36 C42 1.0(6) 3_656 . . . ?
C42 C35 C36 C42 -0.6(17) 3_656 . . . ?
C38 C35 C36 C37 179(100) 3_656 . . 3_656 ?
C34 C35 C36 C37 -175(8) . . . 3_656 ?
C30 C35 C36 C37 -1(5) . . . 3_656 ?
C30 C35 C36 C37 1(6) 3_656 . . 3_656 ?
C42 C35 C36 C37 0(5) 3_656 . . 3_656 ?
C42 C30 C37 C35 5(8) 3_656 . . 3_656 ?
C37 C30 C37 C35 178(6) 3_656 . . 3_656 ?
C30 C30 C37 C35 178(6) 3_656 . . 3_656 ?
C36 C30 C37 C35 1(6) 3_656 . . 3_656 ?
C35 C30 C37 C35 178(5) . . . 3_656 ?
C31 C30 C37 C35 1(6) . . . 3_656 ?
C42 C30 C37 C30 -173(3) 3_656 . . 3_656 ?
C37 C30 C37 C30 0.000(1) 3_656 . . 3_656 ?
C36 C30 C37 C30 -177.0(10) 3_656 . . 3_656 ?
C35 C30 C37 C30 0.4(13) . . . 3_656 ?
C31 C30 C37 C30 -177.5(14) . . . 3_656 ?
C35 C30 C37 C30 -178(6) 3_656 . . 3_656 ?
C42 C30 C37 C38 7(4) 3_656 . . . ?
C37 C30 C37 C38 -179.9(18) 3_656 . . . ?
C30 C30 C37 C38 -179.9(18) 3_656 . . . ?
C36 C30 C37 C38 3.2(17) 3_656 . . . ?
C35 C30 C37 C38 -179.5(9) . . . . ?
C31 C30 C37 C38 3(2) . . . . ?
C35 C30 C37 C38 2(5) 3_656 . . . ?
C42 C30 C37 C42 -175(2) 3_656 . . . ?
C37 C30 C37 C42 -2.1(9) 3_656 . . . ?
C30 C30 C37 C42 -2.1(9) 3_656 . . . ?
C36 C30 C37 C42 -179.0(8) 3_656 . . . ?
C35 C30 C37 C42 -1.6(18) . . . . ?
C31 C30 C37 C42 -179.5(8) . . . . ?
C35 C30 C37 C42 180(6) 3_656 . . . ?
C42 C30 C37 C34 -5(7) 3_656 . . 3_656 ?
C37 C30 C37 C34 168(5) 3_656 . . 3_656 ?
C30 C30 C37 C34 168(5) 3_656 . . 3_656 ?
C36 C30 C37 C34 -9(5) 3_656 . . 3_656 ?
C35 C30 C37 C34 168(4) . . . 3_656 ?
C31 C30 C37 C34 -10(5) . . . 3_656 ?
C35 C30 C37 C34 -10(3) 3_656 . . 3_656 ?
C42 C30 C37 C36 4(3) 3_656 . . 3_656 ?
C37 C30 C37 C36 177.0(10) 3_656 . . 3_656 ?
C30 C30 C37 C36 177.0(10) 3_656 . . 3_656 ?
C35 C30 C37 C36 177.4(13) . . . 3_656 ?
C31 C30 C37 C36 -0.5(7) . . . 3_656 ?
C35 C30 C37 C36 -1(6) 3_656 . . 3_656 ?
C35 C37 C42 C31 -167(13) 3_656 . . 3_656 ?
C30 C37 C42 C31 10(9) 3_656 . . 3_656 ?
C38 C37 C42 C31 -169(9) . . . 3_656 ?
C30 C37 C42 C31 13(10) . . . 3_656 ?
C34 C37 C42 C31 -165(9) 3_656 . . 3_656 ?
C36 C37 C42 C31 12(10) 3_656 . . 3_656 ?
C35 C37 C42 C30 -177(14) 3_656 . . 3_656 ?
C38 C37 C42 C30 -178.7(14) . . . 3_656 ?
C30 C37 C42 C30 2.8(13) . . . 3_656 ?
C34 C37 C42 C30 -175.0(12) 3_656 . . 3_656 ?
C36 C37 C42 C30 1(2) 3_656 . . 3_656 ?
C35 C37 C42 C41 0(14) 3_656 . . . ?
C30 C37 C42 C41 177.2(17) 3_656 . . . ?
C38 C37 C42 C41 -1.5(18) . . . . ?
C30 C37 C42 C41 -179.9(13) . . . . ?
C34 C37 C42 C41 2.2(15) 3_656 . . . ?
C36 C37 C42 C41 178.5(17) 3_656 . . . ?
C35 C37 C42 C36 -180(100) 3_656 . . . ?
C30 C37 C42 C36 -2.3(8) 3_656 . . . ?
C38 C37 C42 C36 179.0(9) . . . . ?
C30 C37 C42 C36 0.6(12) . . . . ?
C34 C37 C42 C36 -177.3(7) 3_656 . . . ?
C36 C37 C42 C36 -1(2) 3_656 . . . ?
C35 C37 C42 C32 -3(14) 3_656 . . 3_656 ?
C30 C37 C42 C32 174.1(15) 3_656 . . 3_656 ?
C38 C37 C42 C32 -4.6(16) . . . 3_656 ?
C30 C37 C42 C32 176.9(7) . . . 3_656 ?
C34 C37 C42 C32 -0.9(12) 3_656 . . 3_656 ?
C36 C37 C42 C32 175.4(13) 3_656 . . 3_656 ?
C30 C37 C42 C35 177(14) 3_656 . . 3_656 ?
C38 C37 C42 C35 -1(13) . . . 3_656 ?
C30 C37 C42 C35 -180(100) . . . 3_656 ?
C34 C37 C42 C35 2(13) 3_656 . . 3_656 ?
C36 C37 C42 C35 179(100) 3_656 . . 3_656 ?
C30 C36 C42 C31 -175.7(16) 3_656 . . 3_656 ?
C35 C36 C42 C31 -177.2(12) . . . 3_656 ?
C37 C36 C42 C31 -177.3(10) 3_656 . . 3_656 ?
C31 C36 C42 C30 175.7(16) 3_656 . . 3_656 ?
C35 C36 C42 C30 -1.5(10) . . . 3_656 ?
C37 C36 C42 C30 -1.5(10) 3_656 . . 3_656 ?
C31 C36 C42 C37 177.7(16) 3_656 . . . ?
C30 C36 C42 C37 2.0(7) 3_656 . . . ?
C35 C36 C42 C37 0.5(8) . . . . ?
C37 C36 C42 C37 0.5(11) 3_656 . . . ?
C31 C36 C42 C41 -1.7(12) 3_656 . . . ?
C30 C36 C42 C41 -177.4(18) 3_656 . . . ?
C35 C36 C42 C41 -179.0(14) . . . . ?
C37 C36 C42 C41 -179.0(13) 3_656 . . . ?
C31 C36 C42 C32 1.1(7) 3_656 . . 3_656 ?
C30 C36 C42 C32 -174.6(14) 3_656 . . 3_656 ?
C35 C36 C42 C32 -176.2(9) . . . 3_656 ?
C37 C36 C42 C32 -176.2(7) 3_656 . . 3_656 ?
C31 C36 C42 C35 177.7(16) 3_656 . . 3_656 ?
C30 C36 C42 C35 2.0(10) 3_656 . . 3_656 ?
C35 C36 C42 C35 0.5(14) . . . 3_656 ?
C37 C36 C42 C35 0.4(7) 3_656 . . 3_656 ?
C31 C42 C41 C32 22(10) 3_656 . . 3_656 ?
C30 C42 C41 C32 -139(10) 3_656 . . 3_656 ?
C37 C42 C41 C32 -156(10) . . . 3_656 ?
C36 C42 C41 C32 23(11) . . . 3_656 ?
C35 C42 C41 C32 -156(10) 3_656 . . 3_656 ?
C31 C42 C41 C33 174(3) 3_656 . . 3_656 ?
C30 C42 C41 C33 14(13) 3_656 . . 3_656 ?
C37 C42 C41 C33 -4(3) . . . 3_656 ?
C36 C42 C41 C33 175.3(18) . . . 3_656 ?
C32 C42 C41 C33 152(12) 3_656 . . 3_656 ?
C35 C42 C41 C33 -4(3) 3_656 . . 3_656 ?
C30 C42 C41 C31 -160(12) 3_656 . . 3_656 ?
C37 C42 C41 C31 -178.0(16) . . . 3_656 ?
C36 C42 C41 C31 1.5(11) . . . 3_656 ?
C32 C42 C41 C31 -22(10) 3_656 . . 3_656 ?
C35 C42 C41 C31 -178.0(14) 3_656 . . 3_656 ?
C31 C42 C41 C40 177(2) 3_656 . . . ?
C30 C42 C41 C40 17(13) 3_656 . . . ?
C37 C42 C41 C40 -1(2) . . . . ?
C36 C42 C41 C40 178.4(11) . . . . ?
C32 C42 C41 C40 155(12) 3_656 . . . ?
C35 C42 C41 C40 -1(2) 3_656 . . . ?
C32 C41 C40 C33 149(12) 3_656 . . 3_656 ?
C31 C41 C40 C33 -7(6) 3_656 . . 3_656 ?
C42 C41 C40 C33 -10(5) . . . 3_656 ?
C32 C41 C40 C39 162(8) 3_656 . . . ?
C33 C41 C40 C39 13(5) 3_656 . . . ?
C31 C41 C40 C39 7(4) 3_656 . . . ?
C42 C41 C40 C39 3(2) . . . . ?
C33 C41 C40 C32 -149(12) 3_656 . . 3_656 ?
C31 C41 C40 C32 -156(12) 3_656 . . 3_656 ?
C42 C41 C40 C32 -159(10) . . . 3_656 ?
C32 C41 C40 C34 159(9) 3_656 . . 3_656 ?
C33 C41 C40 C34 10(5) 3_656 . . 3_656 ?
C31 C41 C40 C34 3(4) 3_656 . . 3_656 ?
C42 C41 C40 C34 -0.6(16) . . . 3_656 ?
C33 C40 C39 C34 7(6) 3_656 . . 3_656 ?
C41 C40 C39 C34 -6.9(15) . . . 3_656 ?
C32 C40 C39 C34 -3.8(17) 3_656 . . 3_656 ?
C41 C40 C39 C33 -14(5) . . . 3_656 ?
C32 C40 C39 C33 -11(5) 3_656 . . 3_656 ?
C34 C40 C39 C33 -7(6) 3_656 . . 3_656 ?
C33 C40 C39 C38 12(6) 3_656 . . . ?
C41 C40 C39 C38 -2.5(15) . . . . ?
C32 C40 C39 C38 0.6(19) 3_656 . . . ?
C34 C40 C39 C38 4.5(11) 3_656 . . . ?
C35 C37 C38 C34 -171(9) 3_656 . . 3_656 ?
C30 C37 C38 C34 6(4) 3_656 . . 3_656 ?
C42 C37 C38 C34 8(2) . . . 3_656 ?
C30 C37 C38 C34 -174.2(19) . . . 3_656 ?
C36 C37 C38 C34 -171.7(17) 3_656 . . 3_656 ?
C30 C37 C38 C35 177(12) 3_656 . . 3_656 ?
C42 C37 C38 C35 179(100) . . . 3_656 ?
C30 C37 C38 C35 -4(8) . . . 3_656 ?
C34 C37 C38 C35 171(9) 3_656 . . 3_656 ?
C36 C37 C38 C35 -1(9) 3_656 . . 3_656 ?
C35 C37 C38 C39 -177(9) 3_656 . . . ?
C30 C37 C38 C39 0(4) 3_656 . . . ?
C42 C37 C38 C39 2.1(16) . . . . ?
C30 C37 C38 C39 179.6(13) . . . . ?
C34 C37 C38 C39 -6.2(11) 3_656 . . . ?
C36 C37 C38 C39 -177.9(8) 3_656 . . . ?
C33 C39 C38 C34 -8(3) 3_656 . . 3_656 ?
C40 C39 C38 C34 -11(3) . . . 3_656 ?
C34 C39 C38 C35 10.4(19) 3_656 . . 3_656 ?
C33 C39 C38 C35 2.7(19) 3_656 . . 3_656 ?
C40 C39 C38 C35 -0.7(17) . . . 3_656 ?
C34 C39 C38 C37 10.9(18) 3_656 . . . ?
C33 C39 C38 C37 3.2(16) 3_656 . . . ?
C40 C39 C38 C37 -0.1(14) . . . . ?
